data_7220324
loop_
_publ_author_name
'Wan, Xiu-Yan'
'Jiang, Fei-Long'
'Chen, Lian'
'Pan, Jie'
'Zhou, Kang'
'Su, Kong-Zhao'
'Pang, Jian-Dong'
'Lyu, Guang-Xun'
'Hong, Mao-Chun'

_publ_section_title
;
 Structural variability, unusual thermochromic luminescence and
 nitrobenzene sensing properties of five Zn(ii) coordination polymers
 assembled from a terphenyl-hexacarboxylate ligand
;
_journal_issue 20
_journal_name_full CrystEngComm
_journal_page_first 3829
_journal_paper_doi 10.1039/C5CE00420A
_journal_volume 17
_journal_year 2015
_chemical_formula_sum 'C24 H10 O14 Zn2.5'
_chemical_formula_weight 685.74
_chemical_name_systematic
; 
 ? 
;
_space_group_IT_number 2
_symmetry_cell_setting triclinic
_symmetry_space_group_name_Hall '-P 1'
_symmetry_space_group_name_H-M 'P -1'
_atom_sites_solution_hydrogens geom
_atom_sites_solution_primary direct
_atom_sites_solution_secondary difmap
_audit_creation_method SHELXL-97
_audit_update_record
;
2014-09-25 deposited with the CCDC.
2015-04-13 downloaded from the CCDC.
;
_cell_angle_alpha 104.858(3)
_cell_angle_beta 94.314(2)
_cell_angle_gamma 107.714(3)
_cell_formula_units_Z 2
_cell_length_a 9.3789(3)
_cell_length_b 10.9247(4)
_cell_length_c 18.8993(6)
_cell_measurement_temperature 100(2)
_cell_volume 1758.10(11)
_computing_structure_refinement 'SHELXL-97 (Sheldrick, 1997)'
_computing_structure_solution 'SHELXS-97 (Sheldrick, 1990)'
_diffrn_ambient_temperature 100(2)
_diffrn_detector_area_resol_mean 10.5594
_diffrn_measured_fraction_theta_full 0.970
_diffrn_measured_fraction_theta_max 0.970
_diffrn_measurement_device_type 'SuperNova, Dual, Cu at zero, Atlas'
_diffrn_measurement_method '\w scans'
_diffrn_radiation_monochromator graphite
_diffrn_radiation_source 'fine-focus sealed tube'
_diffrn_radiation_type CuK\a
_diffrn_radiation_wavelength 1.54178
_diffrn_reflns_av_R_equivalents 0.0224
_diffrn_reflns_av_sigmaI/netI 0.0292
_diffrn_reflns_limit_h_max 11
_diffrn_reflns_limit_h_min -11
_diffrn_reflns_limit_k_max 13
_diffrn_reflns_limit_k_min -13
_diffrn_reflns_limit_l_max 19
_diffrn_reflns_limit_l_min -23
_diffrn_reflns_number 14222
_diffrn_reflns_theta_full 76.62
_diffrn_reflns_theta_max 76.62
_diffrn_reflns_theta_min 4.40
_diffrn_standards_number 14401
_exptl_absorpt_coefficient_mu 2.519
_exptl_absorpt_correction_T_max 0.7038
_exptl_absorpt_correction_T_min 0.6327
_exptl_absorpt_correction_type multi-scan
_exptl_crystal_colour colorless
_exptl_crystal_density_diffrn 1.295
_exptl_crystal_density_method 'not measured'
_exptl_crystal_description block
_exptl_crystal_F_000 682
_exptl_crystal_preparation Luminescent
_exptl_crystal_recrystallization_method 'From the Melt'
_exptl_crystal_size_max 0.20
_exptl_crystal_size_mid 0.20
_exptl_crystal_size_min 0.15
_platon_squeeze_details
;
;
_refine_diff_density_max 1.471
_refine_diff_density_min -1.574
_refine_diff_density_rms 0.124
_refine_ls_extinction_method none
_refine_ls_goodness_of_fit_ref 1.054
_refine_ls_hydrogen_treatment mixed
_refine_ls_matrix_type full
_refine_ls_number_parameters 373
_refine_ls_number_reflns 7187
_refine_ls_number_restraints 3
_refine_ls_restrained_S_all 1.054
_refine_ls_R_factor_all 0.0508
_refine_ls_R_factor_gt 0.0465
_refine_ls_shift/su_max 0.001
_refine_ls_shift/su_mean 0.000
_refine_ls_structure_factor_coef Fsqd
_refine_ls_weighting_details 'calc w=1/[\s^2^(Fo^2^)+(0.1075P)^2^+1.7844P] where P=(Fo^2^+2Fc^2^)/3'
_refine_ls_weighting_scheme calc
_refine_ls_wR_factor_gt 0.1505
_refine_ls_wR_factor_ref 0.1558
_reflns_number_gt 6343
_reflns_number_total 7187
_reflns_threshold_expression >2sigma(I)
_cod_data_source_file c5ce00420a2.cif
_cod_data_source_block c:1
_cod_depositor_comments 'Adding full bibliography for 7220324--7220328.cif.'
_cod_original_cell_volume 1758.09(10)
_cod_original_formula_sum 'C24 H10 O14 Zn2.50'
_cod_database_code 7220324

loop_
_symmetry_equiv_pos_as_xyz
'x, y, z'
'-x, -y, -z'

loop_
_atom_site_label
_atom_site_type_symbol
_atom_site_fract_x
_atom_site_fract_y
_atom_site_fract_z
_atom_site_U_iso_or_equiv
_atom_site_adp_type
_atom_site_occupancy
_atom_site_symmetry_multiplicity
_atom_site_calc_flag
_atom_site_refinement_flags
Zn1 Zn 1.0000 1.0000 0.0000 0.00774(13) Uani 1 2 d S
Zn2 Zn 1.31589(4) 1.03581(4) 0.137863(19) 0.01149(12) Uani 1 1 d .
Zn3 Zn 1.04421(5) 1.36595(5) -0.23207(3) 0.03138(15) Uani 1 1 d .
O2 O 0.9727(2) 0.9969(2) 0.10852(10) 0.0133(4) Uani 1 1 d .
O9 O 1.2100(2) 1.1528(2) 0.03254(12) 0.0167(4) Uani 1 1 d .
O10 O 1.4269(2) 1.1380(2) 0.07846(13) 0.0222(5) Uani 1 1 d .
O3 O 1.1737(2) 1.0806(2) 0.20025(12) 0.0210(4) Uani 1 1 d .
C16 C 1.5918(3) 1.3018(3) 0.00147(15) 0.0110(5) Uani 1 1 d .
H16 H 1.6461 1.2785 0.0375 0.013 Uiso 1 1 calc R
C13 C 1.3498(3) 1.1744(3) 0.03552(15) 0.0132(5) Uani 1 1 d .
C18 C 1.5889(3) 1.4171(3) -0.09106(16) 0.0145(5) Uani 1 1 d .
H18 H 1.6413 1.4727 -0.1187 0.017 Uiso 1 1 calc R
C1 C 1.0310(3) 1.0328(3) 0.17492(15) 0.0141(5) Uani 1 1 d .
C17 C 1.6712(3) 1.3835(3) -0.03877(15) 0.0114(5) Uani 1 1 d .
C3 C 0.7774(3) 1.0081(3) 0.21318(15) 0.0160(5) Uani 1 1 d .
H3 H 0.7414 1.0125 0.1659 0.019 Uiso 1 1 calc R
C15 C 1.3537(3) 1.2875(3) -0.06395(16) 0.0141(5) Uani 1 1 d .
H15 H 1.2459 1.2532 -0.0732 0.017 Uiso 1 1 calc R
C2 C 0.9276(3) 1.0183(3) 0.23127(15) 0.0171(6) Uani 1 1 d .
C14 C 1.4340(3) 1.2546(3) -0.01077(15) 0.0120(5) Uani 1 1 d .
C21 C 1.8403(3) 1.4394(3) -0.02190(15) 0.0113(5) Uani 1 1 d .
C4 C 0.6800(3) 0.9915(3) 0.26416(16) 0.0195(6) Uani 1 1 d .
C8 C 0.9815(3) 1.0155(4) 0.30125(17) 0.0230(7) Uani 1 1 d .
H8 H 1.0854 1.0264 0.3141 0.028 Uiso 1 1 calc R
C19 C 1.4309(3) 1.3699(3) -0.10317(16) 0.0170(6) Uani 1 1 d .
O1 O 0.9107(2) 1.15832(18) 0.01810(11) 0.0127(4) Uani 1 1 d .
O8 O 1.2106(2) 0.84414(19) 0.08923(11) 0.0156(4) Uani 1 1 d .
O4 O 0.4975(2) 1.0447(3) 0.19886(13) 0.0254(5) Uani 1 1 d .
O12 O 1.1974(3) 1.3703(3) -0.15792(15) 0.0326(6) Uani 1 1 d .
O5 O 0.4174(3) 0.9156(4) 0.27200(16) 0.0441(8) Uani 1 1 d .
C23 C 1.9305(3) 1.3647(3) -0.00736(15) 0.0116(5) Uani 1 1 d .
C22 C 1.9124(3) 1.5744(3) -0.01514(15) 0.0120(5) Uani 1 1 d .
H22 H 1.8537 1.6265 -0.0260 0.014 Uiso 1 1 calc R
C24 C 1.8712(3) 1.2142(3) -0.02589(15) 0.0111(5) Uani 1 1 d .
O6 O 0.9265(3) 0.7332(3) 0.32803(16) 0.0411(7) Uani 1 1 d .
O14 O 0.8555(3) 1.2702(4) -0.20279(16) 0.0459(7) Uani 1 1 d D
C20 C 1.3405(4) 1.4104(4) -0.15678(19) 0.0263(7) Uani 1 1 d .
O11 O 1.4051(3) 1.4772(4) -0.1953(2) 0.0572(10) Uani 1 1 d .
C5 C 0.5182(3) 0.9816(4) 0.24468(17) 0.0230(7) Uani 1 1 d .
C6 C 0.7326(3) 0.9852(4) 0.33414(17) 0.0247(7) Uani 1 1 d .
H6 H 0.6652 0.9731 0.3688 0.030 Uiso 1 1 calc R
C7 C 0.8836(4) 0.9967(4) 0.35269(17) 0.0264(7) Uani 1 1 d .
C9 C 0.9405(4) 0.9947(4) 0.42801(18) 0.0295(8) Uani 1 1 d .
O13 O 1.0357(5) 1.5405(4) -0.2369(3) 0.0728(12) Uani 1 1 d .
C12 C 1.0835(4) 0.9198(5) 0.5103(2) 0.0380(9) Uani 1 1 d .
H12 H 1.1418 0.8649 0.5169 0.046 Uiso 1 1 calc R
C10 C 1.0252(4) 0.9108(5) 0.4384(2) 0.0369(9) Uani 1 1 d .
O7 O 1.1726(4) 0.7957(5) 0.37184(18) 0.0701(13) Uani 1 1 d .
C11 C 1.0454(5) 0.8065(5) 0.3752(2) 0.0410(10) Uani 1 1 d .
H14A H 0.889(6) 1.205(4) -0.220(2) 0.049 Uiso 1 1 d D
H14B H 0.823(6) 1.270(4) -0.1614(15) 0.049 Uiso 1 1 d D

loop_
_atom_site_aniso_label
_atom_site_aniso_U_11
_atom_site_aniso_U_22
_atom_site_aniso_U_33
_atom_site_aniso_U_23
_atom_site_aniso_U_13
_atom_site_aniso_U_12
Zn1 0.0037(2) 0.0109(2) 0.0097(2) 0.00537(18) 0.00075(17) 0.00205(18)
Zn2 0.00489(19) 0.0185(2) 0.0130(2) 0.00779(15) 0.00100(13) 0.00419(14)
Zn3 0.0244(3) 0.0363(3) 0.0353(3) 0.0151(2) -0.0026(2) 0.0107(2)
O2 0.0110(9) 0.0202(9) 0.0111(9) 0.0074(7) 0.0034(7) 0.0059(7)
O9 0.0066(9) 0.0175(9) 0.0237(10) 0.0063(8) 0.0046(7) 0.0003(7)
O10 0.0118(9) 0.0297(11) 0.0329(12) 0.0228(10) 0.0067(8) 0.0059(8)
O3 0.0090(9) 0.0374(12) 0.0158(10) 0.0042(9) 0.0024(7) 0.0096(9)
C16 0.0078(12) 0.0129(12) 0.0147(12) 0.0068(10) 0.0022(9) 0.0046(9)
C13 0.0086(12) 0.0119(12) 0.0181(13) 0.0042(10) 0.0025(10) 0.0019(9)
C18 0.0116(12) 0.0171(13) 0.0168(13) 0.0096(10) 0.0031(10) 0.0035(10)
C1 0.0122(12) 0.0192(13) 0.0134(12) 0.0063(10) 0.0034(10) 0.0072(10)
C17 0.0072(11) 0.0115(11) 0.0164(12) 0.0048(10) 0.0019(9) 0.0039(9)
C3 0.0117(13) 0.0288(15) 0.0111(12) 0.0094(11) 0.0006(10) 0.0091(11)
C15 0.0078(11) 0.0143(12) 0.0191(13) 0.0037(10) 0.0008(10) 0.0033(9)
C2 0.0103(12) 0.0320(16) 0.0123(13) 0.0092(11) 0.0028(10) 0.0091(11)
C14 0.0072(12) 0.0108(11) 0.0170(13) 0.0038(10) 0.0021(9) 0.0019(9)
C21 0.0056(11) 0.0143(12) 0.0165(12) 0.0081(10) 0.0054(9) 0.0031(9)
C4 0.0121(13) 0.0387(17) 0.0129(13) 0.0114(12) 0.0017(10) 0.0127(12)
C8 0.0106(13) 0.050(2) 0.0157(14) 0.0158(13) 0.0030(11) 0.0148(13)
C19 0.0135(13) 0.0206(14) 0.0177(13) 0.0085(11) -0.0009(10) 0.0053(11)
O1 0.0141(9) 0.0113(8) 0.0165(9) 0.0074(7) 0.0040(7) 0.0065(7)
O8 0.0127(9) 0.0156(9) 0.0187(10) 0.0061(8) 0.0012(7) 0.0044(7)
O4 0.0122(10) 0.0443(14) 0.0235(11) 0.0155(10) -0.0027(8) 0.0116(9)
O12 0.0165(11) 0.0478(15) 0.0341(13) 0.0171(12) -0.0073(10) 0.0102(10)
O5 0.0120(11) 0.093(2) 0.0355(14) 0.0387(16) 0.0062(10) 0.0116(13)
C23 0.0075(12) 0.0130(12) 0.0161(12) 0.0081(10) 0.0039(9) 0.0022(9)
C22 0.0057(11) 0.0159(12) 0.0182(13) 0.0094(10) 0.0035(9) 0.0050(9)
C24 0.0046(11) 0.0128(12) 0.0185(13) 0.0071(10) 0.0055(9) 0.0036(9)
O6 0.0342(15) 0.0611(19) 0.0341(14) 0.0208(13) 0.0081(12) 0.0186(13)
O14 0.0368(16) 0.065(2) 0.0304(14) 0.0163(14) 0.0044(12) 0.0078(14)
C20 0.0195(15) 0.0381(18) 0.0266(16) 0.0171(14) -0.0009(12) 0.0121(14)
O11 0.0305(15) 0.093(3) 0.069(2) 0.069(2) 0.0024(14) 0.0145(16)
C5 0.0115(13) 0.0458(19) 0.0141(13) 0.0100(13) 0.0014(10) 0.0122(13)
C6 0.0131(14) 0.053(2) 0.0151(14) 0.0166(14) 0.0044(11) 0.0159(14)
C7 0.0155(14) 0.057(2) 0.0132(14) 0.0163(14) 0.0028(11) 0.0172(14)
C9 0.0134(14) 0.071(3) 0.0144(14) 0.0231(15) 0.0038(11) 0.0193(15)
O13 0.069(3) 0.0402(18) 0.102(3) 0.028(2) -0.021(2) 0.0108(17)
C12 0.0243(17) 0.078(3) 0.0248(18) 0.0252(18) 0.0055(14) 0.0269(18)
C10 0.0253(17) 0.076(3) 0.0188(16) 0.0189(17) 0.0061(13) 0.0247(18)
O7 0.0459(19) 0.138(4) 0.0327(16) 0.0028(19) 0.0004(14) 0.059(2)
C11 0.036(2) 0.077(3) 0.0222(17) 0.0227(19) 0.0053(15) 0.030(2)

loop_
_atom_type_symbol
_atom_type_description
_atom_type_scat_dispersion_real
_atom_type_scat_dispersion_imag
_atom_type_scat_source
C C 0.0181 0.0091 'International Tables Vol C Tables 4.2.6.8 and 6.1.1.4'
O O 0.0492 0.0322 'International Tables Vol C Tables 4.2.6.8 and 6.1.1.4'
H H 0.0000 0.0000 'International Tables Vol C Tables 4.2.6.8 and 6.1.1.4'
Zn Zn -1.5491 0.6778 'International Tables Vol C Tables 4.2.6.8 and 6.1.1.4'

loop_
_geom_angle_atom_site_label_1
_geom_angle_atom_site_label_2
_geom_angle_atom_site_label_3
_geom_angle
_geom_angle_site_symmetry_1
_geom_angle_site_symmetry_3
O9 Zn1 O9 180.0 . 2_775
O9 Zn1 O2 94.13(8) . .
O9 Zn1 O2 85.87(8) 2_775 .
O9 Zn1 O2 85.87(8) . 2_775
O9 Zn1 O2 94.13(8) 2_775 2_775
O2 Zn1 O2 180.00(11) . 2_775
O9 Zn1 O1 95.30(8) . 2_775
O9 Zn1 O1 84.70(8) 2_775 2_775
O2 Zn1 O1 92.77(7) . 2_775
O2 Zn1 O1 87.23(7) 2_775 2_775
O9 Zn1 O1 84.70(8) . .
O9 Zn1 O1 95.30(8) 2_775 .
O2 Zn1 O1 87.23(7) . .
O2 Zn1 O1 92.77(7) 2_775 .
O1 Zn1 O1 180.0 2_775 .
O10 Zn2 O3 127.56(10) . .
O10 Zn2 O4 94.14(10) . 1_655
O3 Zn2 O4 110.01(9) . 1_655
O10 Zn2 O8 116.63(10) . .
O3 Zn2 O8 101.42(9) . .
O4 Zn2 O8 105.01(10) 1_655 .
O12 Zn3 O6 108.02(12) . 2_775
O12 Zn3 O13 116.18(14) . .
O6 Zn3 O13 109.24(18) 2_775 .
O12 Zn3 O14 102.92(12) . .
O6 Zn3 O14 112.13(13) 2_775 .
O13 Zn3 O14 108.31(18) . .
C1 O2 Zn1 147.87(18) . .
C13 O9 Zn1 142.62(19) . .
C13 O10 Zn2 116.16(18) . .
C1 O3 Zn2 120.01(18) . .
C14 C16 C17 120.5(2) . .
O9 C13 O10 123.8(3) . .
O9 C13 C14 119.1(2) . .
O10 C13 C14 117.0(2) . .
C19 C18 C17 120.7(3) . .
O2 C1 O3 125.7(3) . .
O2 C1 C2 118.1(2) . .
O3 C1 C2 116.2(2) . .
C18 C17 C16 118.7(2) . .
C18 C17 C21 121.5(2) . .
C16 C17 C21 119.7(2) . .
C4 C3 C2 119.9(3) . .
C19 C15 C14 120.0(2) . .
C3 C2 C8 120.1(3) . .
C3 C2 C1 119.4(2) . .
C8 C2 C1 120.5(3) . .
C16 C14 C15 120.0(2) . .
C16 C14 C13 120.3(2) . .
C15 C14 C13 119.6(2) . .
C22 C21 C23 117.8(2) . .
C22 C21 C17 119.0(2) . .
C23 C21 C17 123.0(2) . .
C3 C4 C6 120.2(3) . .
C3 C4 C5 119.8(3) . .
C6 C4 C5 119.9(3) . .
C2 C8 C7 120.4(3) . .
C15 C19 C18 120.0(3) . .
C15 C19 C20 118.6(3) . .
C18 C19 C20 121.4(3) . .
C24 O1 Zn1 130.54(17) 1_455 .
C24 O8 Zn2 129.63(18) 2_875 .
C5 O4 Zn2 132.3(2) . 1_455
C20 O12 Zn3 127.0(2) . .
C21 C23 C22 120.7(2) . 2_985
C21 C23 C24 122.7(2) . .
C22 C23 C24 115.8(2) 2_985 .
C21 C22 C23 121.4(2) . 2_985
O1 C24 O8 126.2(2) 1_655 2_875
O1 C24 C23 119.8(2) 1_655 .
O8 C24 C23 113.9(2) 2_875 .
C11 O6 Zn3 117.0(3) . 2_775
O11 C20 O12 124.7(3) . .
O11 C20 C19 120.1(3) . .
O12 C20 C19 115.2(3) . .
O5 C5 O4 125.2(3) . .
O5 C5 C4 120.4(3) . .
O4 C5 C4 114.4(3) . .
C7 C6 C4 119.9(3) . .
C6 C7 C8 119.4(3) . .
C6 C7 C9 119.8(3) . .
C8 C7 C9 120.8(3) . .
C12 C9 C10 118.5(3) 2_776 .
C12 C9 C7 119.5(3) 2_776 .
C10 C9 C7 121.9(3) . .
C9 C12 C10 122.3(4) 2_776 .
C12 C10 C9 119.1(4) . .
C12 C10 C11 118.4(4) . .
C9 C10 C11 122.3(3) . .
O7 C11 O6 124.5(4) . .
O7 C11 C10 119.5(4) . .
O6 C11 C10 116.0(3) . .

loop_
_geom_bond_atom_site_label_1
_geom_bond_atom_site_label_2
_geom_bond_distance
_geom_bond_site_symmetry_2
Zn1 O9 2.0816(19) .
Zn1 O9 2.0816(19) 2_775
Zn1 O2 2.0935(19) .
Zn1 O2 2.0935(19) 2_775
Zn1 O1 2.1054(18) 2_775
Zn1 O1 2.1054(18) .
Zn2 O10 1.924(2) .
Zn2 O3 1.935(2) .
Zn2 O4 1.946(2) 1_655
Zn2 O8 1.955(2) .
Zn3 O12 1.911(2) .
Zn3 O6 1.946(3) 2_775
Zn3 O13 1.958(4) .
Zn3 O14 1.962(3) .
O2 C1 1.242(3) .
O9 C13 1.254(3) .
O10 C13 1.262(4) .
O3 C1 1.282(3) .
C16 C14 1.390(3) .
C16 C17 1.399(4) .
C13 C14 1.494(4) .
C18 C19 1.392(4) .
C18 C17 1.397(4) .
C1 C2 1.499(4) .
C17 C21 1.491(3) .
C3 C4 1.385(4) .
C3 C2 1.388(4) .
C15 C19 1.383(4) .
C15 C14 1.394(4) .
C2 C8 1.391(4) .
C21 C22 1.390(4) .
C21 C23 1.399(4) .
C4 C6 1.402(4) .
C4 C5 1.498(4) .
C8 C7 1.397(4) .
C19 C20 1.506(4) .
O1 C24 1.246(3) 1_455
O8 C24 1.265(3) 2_875
O4 C5 1.275(4) .
O4 Zn2 1.946(2) 1_455
O12 C20 1.275(4) .
O5 C5 1.237(4) .
C23 C22 1.400(4) 2_985
C23 C24 1.502(4) .
C22 C23 1.400(4) 2_985
C24 O1 1.246(3) 1_655
C24 O8 1.265(3) 2_875
O6 C11 1.273(5) .
O6 Zn3 1.946(3) 2_775
C20 O11 1.225(5) .
C6 C7 1.392(4) .
C7 C9 1.490(4) .
C9 C12 1.375(6) 2_776
C9 C10 1.422(5) .
C12 C9 1.375(6) 2_776
C12 C10 1.394(5) .
C10 C11 1.492(6) .
O7 C11 1.239(5) .

loop_
_platon_squeeze_void_nr
_platon_squeeze_void_average_x
_platon_squeeze_void_average_y
_platon_squeeze_void_average_z
_platon_squeeze_void_volume
_platon_squeeze_void_count_electrons
1 0.080 0.489 0.500 637.9 127.3
2 0.274 0.768 0.848 7.0 1.0
3 0.726 0.231 0.152 6.4 3.1
